data_7150068
loop_
_publ_author_name
'Woodhall, Thomas'
'Williams, Gavin'
'Berry, Alan'
'Nelson, Adam'

_publ_section_title
;
 Synthesis of screening substrates for the directed evolution of sialic
 acid aldolase: towards tailored enzymes for the preparation of
 influenza A sialidase inhibitor analogues.
;
_journal_issue 9
_journal_name_full 'Organic &amp; biomolecular chemistry'
_journal_page_first 1795
_journal_page_last 1800
_journal_paper_doi 10.1039/b501503k
_journal_volume 3
_journal_year 2005
_chemical_absolute_configuration rm
_chemical_formula_moiety 'C17 H31 N O7'
_chemical_formula_sum 'C17 H31 N O7'
_chemical_formula_weight 361.43
_chemical_name_systematic
;
?
;
_space_group_IT_number 4
_symmetry_cell_setting monoclinic
_symmetry_space_group_name_Hall 'P 2yb'
_symmetry_space_group_name_H-M 'P 1 21 1'
_atom_sites_solution_hydrogens geom
_atom_sites_solution_primary direct
_atom_sites_solution_secondary difmap
_audit_creation_method SHELXL-97
_cell_angle_alpha 90.00
_cell_angle_beta 96.2110(17)
_cell_angle_gamma 90.00
_cell_formula_units_Z 2
_cell_length_a 8.7774(4)
_cell_length_b 8.3066(4)
_cell_length_c 13.4961(8)
_cell_measurement_reflns_used 17742
_cell_measurement_temperature 150(2)
_cell_measurement_theta_max 27.49
_cell_measurement_theta_min 1.00
_cell_volume 978.23(9)
_computing_cell_refinement 'DENZO-SMN (Otwinowski & Minor, 1996)'
_computing_data_collection COLLECT
_computing_data_reduction 'DENZO-SMN and COLLECT (Otwinowski & Minor, 1996)'
_computing_molecular_graphics ORTEP-III
_computing_publication_material 'local program'
_computing_structure_refinement 'SHELXL-97 (Sheldrick, 1999)'
_computing_structure_solution 'SIR92 (Altomare, Cascarano, Giacovazzo G., Burla M.C. & Camalli, 1994)'
_diffrn_ambient_temperature 150(2)
_diffrn_detector_area_resol_mean 9
_diffrn_measured_fraction_theta_full 0.989
_diffrn_measured_fraction_theta_max 0.989
_diffrn_measurement_device_type
;
Nonius KappaCCD area-detector diffractometer
;
_diffrn_measurement_method
;
phi and omega scans to fill the asymmetric unit
;
_diffrn_radiation_detector 'CCD plate'
_diffrn_radiation_monochromator graphite
_diffrn_radiation_probe x-ray
_diffrn_radiation_source 'fine-focus sealed tube'
_diffrn_radiation_type MoK\a
_diffrn_radiation_wavelength 0.71073
_diffrn_reflns_av_R_equivalents 0.0808
_diffrn_reflns_av_sigmaI/netI 0.0480
_diffrn_reflns_limit_h_max 10
_diffrn_reflns_limit_h_min -10
_diffrn_reflns_limit_k_max 10
_diffrn_reflns_limit_k_min -10
_diffrn_reflns_limit_l_max 16
_diffrn_reflns_limit_l_min -15
_diffrn_reflns_number 10309
_diffrn_reflns_theta_full 25.99
_diffrn_reflns_theta_max 25.99
_diffrn_reflns_theta_min 2.92
_diffrn_standards_decay_% 0
_diffrn_standards_interval_count 0
_diffrn_standards_interval_time 0
_diffrn_standards_number 0
_exptl_absorpt_coefficient_mu 0.094
_exptl_absorpt_correction_type none
_exptl_crystal_colour colourless
_exptl_crystal_density_diffrn 1.227
_exptl_crystal_density_method 'not measured'
_exptl_crystal_description fragment
_exptl_crystal_F_000 392
_exptl_crystal_size_max 0.53
_exptl_crystal_size_mid 0.46
_exptl_crystal_size_min 0.18
_refine_diff_density_max 0.205
_refine_diff_density_min -0.254
_refine_diff_density_rms 0.050
_refine_ls_extinction_coef 0.076(18)
_refine_ls_extinction_expression Fc^*^=kFc[1+0.001xFc^2^\l^3^/sin(2\q)]^-1/4^
_refine_ls_extinction_method SHELXL
_refine_ls_goodness_of_fit_ref 1.032
_refine_ls_hydrogen_treatment constr
_refine_ls_matrix_type full
_refine_ls_number_parameters 227
_refine_ls_number_reflns 2039
_refine_ls_number_restraints 1
_refine_ls_restrained_S_all 1.032
_refine_ls_R_factor_all 0.0491
_refine_ls_R_factor_gt 0.0437
_refine_ls_shift/su_max 0.000
_refine_ls_shift/su_mean 0.000
_refine_ls_structure_factor_coef Fsqd
_refine_ls_weighting_details 'calc w=1/[\s^2^(Fo^2^)+(0.0831P)^2^+0.0510P] where P=(Fo^2^+2Fc^2^)/3'
_refine_ls_weighting_scheme calc
_refine_ls_wR_factor_gt 0.1123
_refine_ls_wR_factor_ref 0.1169
_reflns_number_gt 1860
_reflns_number_total 2039
_reflns_threshold_expression >2sigma(I)
_cod_data_source_file b501503k.txt
_cod_data_source_block tw175
_cod_original_sg_symbol_H-M P21
_cod_database_code 7150068

loop_
_symmetry_equiv_pos_as_xyz
'x, y, z'
'-x, y+1/2, -z'

loop_
_atom_site_label
_atom_site_type_symbol
_atom_site_fract_x
_atom_site_fract_y
_atom_site_fract_z
_atom_site_U_iso_or_equiv
_atom_site_adp_type
_atom_site_occupancy
_atom_site_symmetry_multiplicity
_atom_site_calc_flag
_atom_site_refinement_flags
_atom_site_disorder_assembly
_atom_site_disorder_group
C1 C 0.8323(3) 0.3092(3) 0.27455(18) 0.0348(5) Uani 1 1 d . . .
C2 C 0.8855(3) 0.3635(3) 0.38330(17) 0.0347(5) Uani 1 1 d . . .
C4 C 0.7256(3) 0.5984(3) 0.35772(17) 0.0335(5) Uani 1 1 d . . .
H4 H 0.7368 0.7182 0.3574 0.040 Uiso 1 1 calc R . .
C5 C 0.6814(3) 0.5474(3) 0.25012(18) 0.0335(5) Uani 1 1 d . . .
H5 H 0.7647 0.5878 0.2116 0.040 Uiso 1 1 calc R . .
C10 C 0.8140(3) 0.1284(3) 0.2637(2) 0.0432(6) Uani 1 1 d . . .
H10A H 0.9122 0.0758 0.2845 0.052 Uiso 1 1 calc R . .
H10B H 0.7812 0.1019 0.1938 0.052 Uiso 1 1 calc R . .
H10C H 0.7367 0.0907 0.3055 0.052 Uiso 1 1 calc R . .
C11 C 0.9214(3) 0.3373(4) 0.11244(19) 0.0478(7) Uani 1 1 d . . .
H11A H 1.0042 0.3860 0.0794 0.057 Uiso 1 1 calc R . .
H11B H 0.8228 0.3811 0.0836 0.057 Uiso 1 1 calc R . .
H11C H 0.9222 0.2203 0.1028 0.057 Uiso 1 1 calc R . .
C20 C 1.0534(3) 0.3274(4) 0.41510(19) 0.0420(6) Uani 1 1 d . . .
H20A H 1.0710 0.2112 0.4111 0.050 Uiso 1 1 calc R . .
H20B H 1.0803 0.3638 0.4838 0.050 Uiso 1 1 calc R . .
H20C H 1.1171 0.3837 0.3709 0.050 Uiso 1 1 calc R . .
C21 C 0.8262(3) 0.2811(4) 0.54687(19) 0.0439(6) Uani 1 1 d . . .
H21A H 0.7478 0.2236 0.5793 0.053 Uiso 1 1 calc R . .
H21B H 0.8356 0.3914 0.5726 0.053 Uiso 1 1 calc R . .
H21C H 0.9248 0.2256 0.5608 0.053 Uiso 1 1 calc R . .
C40 C 0.5999(3) 0.5597(3) 0.42460(18) 0.0357(6) Uani 1 1 d . . .
C41 C 0.5392(4) 0.5656(5) 0.5911(2) 0.0556(8) Uani 1 1 d . . .
H41A H 0.5858 0.5938 0.6581 0.067 Uiso 1 1 calc R . .
H41B H 0.5096 0.4518 0.5896 0.067 Uiso 1 1 calc R . .
H41C H 0.4481 0.6323 0.5738 0.067 Uiso 1 1 calc R . .
C50 C 0.5346(3) 0.6326(3) 0.20678(17) 0.0345(5) Uani 1 1 d . . .
C51 C 0.2831(3) 0.6555(3) 0.11858(17) 0.0347(5) Uani 1 1 d . . .
H51A H 0.2234 0.5955 0.0641 0.042 Uiso 1 1 calc R . .
H51B H 0.3251 0.7531 0.0894 0.042 Uiso 1 1 calc R . .
C52 C 0.1770(3) 0.7057(4) 0.19477(18) 0.0405(6) Uani 1 1 d . . .
H52A H 0.2329 0.7784 0.2442 0.049 Uiso 1 1 calc R . .
H52B H 0.1463 0.6090 0.2306 0.049 Uiso 1 1 calc R . .
C53 C 0.0332(3) 0.7912(4) 0.1468(2) 0.0485(7) Uani 1 1 d . . .
H53A H -0.0317 0.8211 0.1986 0.058 Uiso 1 1 calc R . .
H53B H -0.0236 0.7190 0.0987 0.058 Uiso 1 1 calc R . .
H53C H 0.0629 0.8884 0.1125 0.058 Uiso 1 1 calc R . .
C54 C 0.3771(3) 0.3830(3) 0.16692(18) 0.0348(5) Uani 1 1 d . . .
H54A H 0.2686 0.3691 0.1790 0.042 Uiso 1 1 calc R . .
H54B H 0.4417 0.3357 0.2243 0.042 Uiso 1 1 calc R . .
C55 C 0.4049(3) 0.2918(3) 0.07300(19) 0.0439(6) Uani 1 1 d . . .
H55A H 0.3465 0.3441 0.0149 0.053 Uiso 1 1 calc R . .
H55B H 0.5151 0.2981 0.0637 0.053 Uiso 1 1 calc R . .
C56 C 0.3579(4) 0.1163(4) 0.0764(3) 0.0572(8) Uani 1 1 d . . .
H56A H 0.3773 0.0633 0.0141 0.069 Uiso 1 1 calc R . .
H56B H 0.2486 0.1092 0.0846 0.069 Uiso 1 1 calc R . .
H56C H 0.4176 0.0630 0.1326 0.069 Uiso 1 1 calc R . .
N50 N 0.4105(2) 0.5545(2) 0.16177(15) 0.0337(5) Uani 1 1 d . . .
O3 O 0.87165(17) 0.5342(2) 0.39280(13) 0.0352(4) Uani 1 1 d . . .
O6 O 0.68452(17) 0.3764(2) 0.24269(12) 0.0335(4) Uani 1 1 d . . .
O11 O 0.94358(18) 0.3730(2) 0.21682(12) 0.0387(4) Uani 1 1 d . . .
O21 O 0.78300(18) 0.2852(2) 0.44088(12) 0.0369(4) Uani 1 1 d . . .
O40 O 0.4735(2) 0.5146(3) 0.39514(14) 0.0454(5) Uani 1 1 d . . .
O41 O 0.64885(19) 0.5936(2) 0.51977(13) 0.0431(5) Uani 1 1 d . . .
O50 O 0.5419(2) 0.7799(2) 0.21085(14) 0.0453(5) Uani 1 1 d . . .

loop_
_atom_site_aniso_label
_atom_site_aniso_U_11
_atom_site_aniso_U_22
_atom_site_aniso_U_33
_atom_site_aniso_U_23
_atom_site_aniso_U_13
_atom_site_aniso_U_12
C1 0.0267(11) 0.0398(14) 0.0381(12) -0.0010(10) 0.0049(9) 0.0014(9)
C2 0.0292(11) 0.0393(14) 0.0358(12) 0.0013(10) 0.0045(9) -0.0007(10)
C4 0.0278(11) 0.0352(12) 0.0367(12) -0.0017(10) -0.0005(9) 0.0003(9)
C5 0.0294(11) 0.0345(12) 0.0360(12) -0.0004(10) 0.0010(9) -0.0027(9)
C10 0.0396(14) 0.0403(15) 0.0499(15) -0.0069(12) 0.0051(11) 0.0057(11)
C11 0.0428(14) 0.0645(18) 0.0367(13) -0.0034(13) 0.0069(10) 0.0002(13)
C20 0.0304(12) 0.0513(15) 0.0436(14) 0.0022(11) 0.0013(9) 0.0036(11)
C21 0.0445(14) 0.0512(15) 0.0363(13) 0.0094(12) 0.0068(10) 0.0035(13)
C40 0.0340(13) 0.0376(13) 0.0353(12) -0.0039(10) 0.0025(9) 0.0051(10)
C41 0.0498(16) 0.080(2) 0.0388(14) -0.0045(14) 0.0129(12) 0.0118(15)
C50 0.0339(12) 0.0350(14) 0.0342(12) 0.0006(10) 0.0013(9) 0.0010(10)
C51 0.0316(11) 0.0386(12) 0.0329(11) 0.0005(10) -0.0015(9) 0.0005(10)
C52 0.0414(13) 0.0431(14) 0.0374(13) -0.0004(12) 0.0063(10) 0.0018(12)
C53 0.0418(14) 0.0468(15) 0.0585(16) 0.0002(14) 0.0134(12) 0.0067(13)
C54 0.0293(11) 0.0360(13) 0.0388(13) 0.0022(10) 0.0022(9) -0.0001(10)
C55 0.0454(14) 0.0421(15) 0.0440(14) -0.0045(12) 0.0034(11) -0.0034(12)
C56 0.0638(19) 0.0401(16) 0.067(2) -0.0118(14) 0.0039(15) -0.0030(14)
N50 0.0315(10) 0.0322(11) 0.0363(10) 0.0021(8) -0.0011(8) 0.0015(8)
O3 0.0281(8) 0.0378(9) 0.0388(9) -0.0019(7) -0.0006(6) 0.0001(7)
O6 0.0267(8) 0.0355(9) 0.0376(9) -0.0026(7) 0.0008(6) 0.0003(7)
O11 0.0299(8) 0.0515(11) 0.0354(9) -0.0024(8) 0.0071(6) -0.0021(8)
O21 0.0320(8) 0.0428(10) 0.0364(8) 0.0046(8) 0.0053(6) -0.0011(7)
O40 0.0303(9) 0.0624(13) 0.0432(10) -0.0054(9) 0.0026(7) -0.0008(9)
O41 0.0389(9) 0.0546(12) 0.0360(9) -0.0086(8) 0.0044(7) 0.0048(8)
O50 0.0463(10) 0.0323(10) 0.0547(11) 0.0024(9) -0.0066(8) -0.0009(8)

loop_
_atom_type_symbol
_atom_type_description
_atom_type_scat_dispersion_real
_atom_type_scat_dispersion_imag
_atom_type_scat_source
C C 0.0033 0.0000 'International Tables Vol C Tables 4.2.6.8 and 6.1.1.4'
H H 0.0000 0.0000 'International Tables Vol C Tables 4.2.6.8 and 6.1.1.4'
N N 0.0061 0.0000 'International Tables Vol C Tables 4.2.6.8 and 6.1.1.4'
O O 0.0106 0.0000 'International Tables Vol C Tables 4.2.6.8 and 6.1.1.4'

loop_
_geom_angle_atom_site_label_1
_geom_angle_atom_site_label_2
_geom_angle_atom_site_label_3
_geom_angle
_geom_angle_site_symmetry_1
_geom_angle_site_symmetry_3
_geom_angle_publ_flag
O11 C1 O6 110.15(19) . . ?
O11 C1 C10 112.9(2) . . ?
O6 C1 C10 105.9(2) . . ?
O11 C1 C2 104.79(18) . . ?
O6 C1 C2 109.79(18) . . ?
C10 C1 C2 113.4(2) . . ?
O21 C2 O3 110.02(19) . . ?
O21 C2 C20 114.2(2) . . ?
O3 C2 C20 105.1(2) . . ?
O21 C2 C1 103.95(18) . . ?
O3 C2 C1 110.61(19) . . ?
C20 C2 C1 113.04(19) . . ?
O3 C4 C5 109.89(19) . . ?
O3 C4 C40 113.92(19) . . ?
C5 C4 C40 112.23(19) . . ?
O3 C4 H4 106.8 . . ?
C5 C4 H4 106.8 . . ?
C40 C4 H4 106.8 . . ?
O6 C5 C4 109.9(2) . . ?
O6 C5 C50 117.14(19) . . ?
C4 C5 C50 110.64(19) . . ?
O6 C5 H5 106.1 . . ?
C4 C5 H5 106.1 . . ?
C50 C5 H5 106.1 . . ?
C1 C10 H10A 109.5 . . ?
C1 C10 H10B 109.5 . . ?
H10A C10 H10B 109.5 . . ?
C1 C10 H10C 109.5 . . ?
H10A C10 H10C 109.5 . . ?
H10B C10 H10C 109.5 . . ?
O11 C11 H11A 109.5 . . ?
O11 C11 H11B 109.5 . . ?
H11A C11 H11B 109.5 . . ?
O11 C11 H11C 109.5 . . ?
H11A C11 H11C 109.5 . . ?
H11B C11 H11C 109.5 . . ?
C2 C20 H20A 109.5 . . ?
C2 C20 H20B 109.5 . . ?
H20A C20 H20B 109.5 . . ?
C2 C20 H20C 109.5 . . ?
H20A C20 H20C 109.5 . . ?
H20B C20 H20C 109.5 . . ?
O21 C21 H21A 109.5 . . ?
O21 C21 H21B 109.5 . . ?
H21A C21 H21B 109.5 . . ?
O21 C21 H21C 109.5 . . ?
H21A C21 H21C 109.5 . . ?
H21B C21 H21C 109.5 . . ?
O40 C40 O41 125.0(2) . . ?
O40 C40 C4 124.7(2) . . ?
O41 C40 C4 110.1(2) . . ?
O41 C41 H41A 109.5 . . ?
O41 C41 H41B 109.5 . . ?
H41A C41 H41B 109.5 . . ?
O41 C41 H41C 109.5 . . ?
H41A C41 H41C 109.5 . . ?
H41B C41 H41C 109.5 . . ?
O50 C50 N50 122.2(2) . . ?
O50 C50 C5 114.0(2) . . ?
N50 C50 C5 123.6(2) . . ?
N50 C51 C52 112.64(19) . . ?
N50 C51 H51A 109.1 . . ?
C52 C51 H51A 109.1 . . ?
N50 C51 H51B 109.1 . . ?
C52 C51 H51B 109.1 . . ?
H51A C51 H51B 107.8 . . ?
C51 C52 C53 112.3(2) . . ?
C51 C52 H52A 109.1 . . ?
C53 C52 H52A 109.1 . . ?
C51 C52 H52B 109.1 . . ?
C53 C52 H52B 109.1 . . ?
H52A C52 H52B 107.9 . . ?
C52 C53 H53A 109.5 . . ?
C52 C53 H53B 109.5 . . ?
H53A C53 H53B 109.5 . . ?
C52 C53 H53C 109.5 . . ?
H53A C53 H53C 109.5 . . ?
H53B C53 H53C 109.5 . . ?
N50 C54 C55 113.3(2) . . ?
N50 C54 H54A 108.9 . . ?
C55 C54 H54A 108.9 . . ?
N50 C54 H54B 108.9 . . ?
C55 C54 H54B 108.9 . . ?
H54A C54 H54B 107.7 . . ?
C56 C55 C54 112.7(2) . . ?
C56 C55 H55A 109.1 . . ?
C54 C55 H55A 109.1 . . ?
C56 C55 H55B 109.1 . . ?
C54 C55 H55B 109.1 . . ?
H55A C55 H55B 107.8 . . ?
C55 C56 H56A 109.5 . . ?
C55 C56 H56B 109.5 . . ?
H56A C56 H56B 109.5 . . ?
C55 C56 H56C 109.5 . . ?
H56A C56 H56C 109.5 . . ?
H56B C56 H56C 109.5 . . ?
C50 N50 C54 127.1(2) . . ?
C50 N50 C51 116.5(2) . . ?
C54 N50 C51 115.41(19) . . ?
C4 O3 C2 115.14(18) . . ?
C5 O6 C1 112.97(18) . . ?
C1 O11 C11 115.81(19) . . ?
C2 O21 C21 116.29(19) . . ?
C40 O41 C41 115.8(2) . . ?

loop_
_geom_bond_atom_site_label_1
_geom_bond_atom_site_label_2
_geom_bond_distance
_geom_bond_site_symmetry_2
_geom_bond_publ_flag
C1 O11 1.416(3) . ?
C1 O6 1.435(3) . ?
C1 C10 1.515(4) . ?
C1 C2 1.558(3) . ?
C2 O21 1.410(3) . ?
C2 O3 1.430(3) . ?
C2 C20 1.519(3) . ?
C4 O3 1.422(3) . ?
C4 C5 1.522(3) . ?
C4 C40 1.533(3) . ?
C4 H4 1.0000 . ?
C5 O6 1.424(3) . ?
C5 C50 1.530(3) . ?
C5 H5 1.0000 . ?
C10 H10A 0.9800 . ?
C10 H10B 0.9800 . ?
C10 H10C 0.9800 . ?
C11 O11 1.432(3) . ?
C11 H11A 0.9800 . ?
C11 H11B 0.9800 . ?
C11 H11C 0.9800 . ?
C20 H20A 0.9800 . ?
C20 H20B 0.9800 . ?
C20 H20C 0.9800 . ?
C21 O21 1.440(3) . ?
C21 H21A 0.9800 . ?
C21 H21B 0.9800 . ?
C21 H21C 0.9800 . ?
C40 O40 1.198(3) . ?
C40 O41 1.339(3) . ?
C41 O41 1.452(3) . ?
C41 H41A 0.9800 . ?
C41 H41B 0.9800 . ?
C41 H41C 0.9800 . ?
C50 O50 1.226(3) . ?
C50 N50 1.354(3) . ?
C51 N50 1.467(3) . ?
C51 C52 1.519(3) . ?
C51 H51A 0.9900 . ?
C51 H51B 0.9900 . ?
C52 C53 1.529(4) . ?
C52 H52A 0.9900 . ?
C52 H52B 0.9900 . ?
C53 H53A 0.9800 . ?
C53 H53B 0.9800 . ?
C53 H53C 0.9800 . ?
C54 N50 1.458(3) . ?
C54 C55 1.519(4) . ?
C54 H54A 0.9900 . ?
C54 H54B 0.9900 . ?
C55 C56 1.517(4) . ?
C55 H55A 0.9900 . ?
C55 H55B 0.9900 . ?
C56 H56A 0.9800 . ?
C56 H56B 0.9800 . ?
C56 H56C 0.9800 . ?

loop_
_cod_related_entry_id
_cod_related_entry_database
_cod_related_entry_code
1 ChemSpider 9592002
